data_7222248
loop_
_publ_author_name
'Samipillai, Marivel'
'Batisai, Eustina'
'Nassimbeni, Luigi R.'
'Weber, Edwin'

_publ_section_title
;
 Separation of lutidines by enclathration
;
_journal_issue 43
_journal_name_full CrystEngComm
_journal_page_first 8332
_journal_paper_doi 10.1039/C5CE01637A
_journal_volume 17
_journal_year 2015
_chemical_formula_moiety 'C44 H26 O2, 2(C7 H9 N)'
_chemical_formula_sum 'C58 H44 N2 O2'
_chemical_formula_weight 800.95
_chemical_name_common (1,4-bis(2?-bis(2?-(9-Hyrdoxy-9-fluorenyl)ethynyl)benzene).2(2,3-Luditine)
_chemical_name_systematic
; 
 ? 
;
_space_group_IT_number 14
_symmetry_cell_setting monoclinic
_symmetry_space_group_name_Hall '-P 2yn'
_symmetry_space_group_name_H-M 'P 1 21/n 1'
_atom_sites_solution_hydrogens geom
_atom_sites_solution_primary direct
_atom_sites_solution_secondary difmap
_audit_creation_method SHELXL-97
_audit_update_record
;
2015-08-12 deposited with the CCDC.
2015-09-21 downloaded from the CCDC.
;
_cell_angle_alpha 90.00
_cell_angle_beta 112.8600(10)
_cell_angle_gamma 90.00
_cell_formula_units_Z 2
_cell_length_a 11.8675(4)
_cell_length_b 15.6072(4)
_cell_length_c 12.2828(4)
_cell_measurement_reflns_used 3201
_cell_measurement_temperature 173(2)
_cell_measurement_theta_max 27.48
_cell_measurement_theta_min 3.17
_cell_volume 2096.32(11)
_computing_cell_refinement 'DENZO-SMN (Otwinowski & Minor, 1997)'
_computing_data_collection 'COLLECT (2000)'
_computing_data_reduction 'DENZO-SMN (Otwinowski & Minor, 1997)'
_computing_molecular_graphics XSEED
_computing_publication_material 'SHELXL-97 (Sheldrick, 1997)'
_computing_structure_refinement 'SHELXL-97 (Sheldrick, 1997)'
_computing_structure_solution 'SHELXS-86 (Sheldrick, 1985)'
_diffrn_ambient_temperature 173(2)
_diffrn_measured_fraction_theta_full 0.997
_diffrn_measured_fraction_theta_max 0.997
_diffrn_measurement_device_type 'NONIUS KAPPA CCD'
_diffrn_measurement_method '\w and \f scan'
_diffrn_radiation_monochromator graphite
_diffrn_radiation_source 'fine-focus sealed tube'
_diffrn_radiation_type MoK\a
_diffrn_radiation_wavelength 0.71073
_diffrn_reflns_av_R_equivalents 0.0336
_diffrn_reflns_av_sigmaI/netI 0.0484
_diffrn_reflns_limit_h_max 15
_diffrn_reflns_limit_h_min -15
_diffrn_reflns_limit_k_max 20
_diffrn_reflns_limit_k_min -20
_diffrn_reflns_limit_l_max 15
_diffrn_reflns_limit_l_min -15
_diffrn_reflns_number 9392
_diffrn_reflns_theta_full 27.48
_diffrn_reflns_theta_max 27.48
_diffrn_reflns_theta_min 3.17
_exptl_absorpt_coefficient_mu 0.076
_exptl_absorpt_correction_type none
_exptl_crystal_colour colorless
_exptl_crystal_density_diffrn 1.269
_exptl_crystal_density_method 'not measured'
_exptl_crystal_description block
_exptl_crystal_F_000 844
_exptl_crystal_size_max 0.21
_exptl_crystal_size_mid 0.17
_exptl_crystal_size_min 0.12
_refine_diff_density_max 0.198
_refine_diff_density_min -0.197
_refine_diff_density_rms 0.039
_refine_ls_extinction_method none
_refine_ls_goodness_of_fit_ref 1.021
_refine_ls_hydrogen_treatment noref
_refine_ls_matrix_type full
_refine_ls_number_parameters 283
_refine_ls_number_reflns 4794
_refine_ls_number_restraints 2
_refine_ls_restrained_S_all 1.025
_refine_ls_R_factor_all 0.0818
_refine_ls_R_factor_gt 0.0448
_refine_ls_shift/su_max 0.000
_refine_ls_shift/su_mean 0.000
_refine_ls_structure_factor_coef Fsqd
_refine_ls_weighting_details 'calc w=1/[\s^2^(Fo^2^)+(0.0611P)^2^+0.1263P] where P=(Fo^2^+2Fc^2^)/3'
_refine_ls_weighting_scheme calc
_refine_ls_wR_factor_gt 0.1030
_refine_ls_wR_factor_ref 0.1192
_reflns_number_gt 3201
_reflns_number_total 4794
_reflns_threshold_expression >2sigma(I)
_cod_data_source_file c5ce01637a2.cif
_cod_data_source_block H1.2(2,3LUT)
_cod_depositor_comments 'Adding full bibliography for 7222248--7222255.cif.'
_cod_original_cell_volume 2096.31(11)
_cod_original_sg_symbol_H-M 'P 21/n'
_cod_database_code 7222248

loop_
_symmetry_equiv_pos_as_xyz
'x, y, z'
'-x+1/2, y+1/2, -z+1/2'
'-x, -y, -z'
'x-1/2, -y-1/2, z-1/2'

loop_
_atom_site_label
_atom_site_type_symbol
_atom_site_fract_x
_atom_site_fract_y
_atom_site_fract_z
_atom_site_U_iso_or_equiv
_atom_site_adp_type
_atom_site_occupancy
_atom_site_symmetry_multiplicity
_atom_site_calc_flag
_atom_site_refinement_flags
O14 O 0.61671(8) 0.06223(6) 0.48931(8) 0.0319(2) Uani 1 1 d D
N24 N 0.47821(10) 0.00784(8) 0.25733(9) 0.0384(3) Uani 1 1 d D
C1 C 0.84632(12) 0.15283(9) 0.46504(13) 0.0357(4) Uani 1 1 d .
H1 H 0.8247 0.1930 0.5118 0.043 Uiso 1 1 calc R
C2 C 0.91457(13) 0.17805(10) 0.40057(14) 0.0426(4) Uani 1 1 d .
H2 H 0.9395 0.2361 0.4031 0.051 Uiso 1 1 calc R
C3 C 0.94643(13) 0.11967(11) 0.33294(14) 0.0436(4) Uani 1 1 d .
H3 H 0.9933 0.1380 0.2897 0.052 Uiso 1 1 calc R
C4 C 0.91097(12) 0.03464(10) 0.32735(13) 0.0382(4) Uani 1 1 d .
H4 H 0.9329 -0.0053 0.2805 0.046 Uiso 1 1 calc R
C5 C 0.84282(11) 0.00890(9) 0.39147(12) 0.0307(3) Uani 1 1 d .
C6 C 0.81067(11) 0.06834(8) 0.45974(12) 0.0289(3) Uani 1 1 d .
C7 C 0.79423(12) -0.07545(8) 0.40360(12) 0.0307(3) Uani 1 1 d .
C8 C 0.80154(13) -0.15451(9) 0.35461(14) 0.0394(4) Uani 1 1 d .
H8 H 0.8446 -0.1605 0.3040 0.047 Uiso 1 1 calc R
C9 C 0.74467(14) -0.22442(9) 0.38112(14) 0.0430(4) Uani 1 1 d .
H9 H 0.7489 -0.2788 0.3481 0.052 Uiso 1 1 calc R
C10 C 0.68189(14) -0.21639(9) 0.45478(14) 0.0412(4) Uani 1 1 d .
H10 H 0.6431 -0.2651 0.4713 0.049 Uiso 1 1 calc R
C11 C 0.67498(13) -0.13752(9) 0.50506(13) 0.0351(3) Uani 1 1 d .
H11 H 0.6326 -0.1319 0.5563 0.042 Uiso 1 1 calc R
C12 C 0.73136(11) -0.06777(8) 0.47841(12) 0.0290(3) Uani 1 1 d .
C13 C 0.73504(11) 0.02506(8) 0.52071(12) 0.0282(3) Uani 1 1 d .
C15 C 0.79829(12) 0.02813(8) 0.65027(13) 0.0289(3) Uani 1 1 d .
C16 C 0.85644(11) 0.02323(8) 0.75473(13) 0.0281(3) Uani 1 1 d .
C17 C 0.92796(11) 0.01220(8) 0.87828(12) 0.0268(3) Uani 1 1 d .
C18 C 0.99925(11) 0.08051(8) 0.94600(12) 0.0265(3) Uani 1 1 d .
C19 C 1.00146(12) 0.16258(8) 0.89477(13) 0.0339(3) Uani 1 1 d .
H19 H 0.9550 0.1714 0.8129 0.041 Uiso 1 1 calc R
C20 C 0.92827(11) -0.06844(8) 0.93113(12) 0.0269(3) Uani 1 1 d .
C21 C 0.85847(12) -0.13895(9) 0.86509(13) 0.0335(3) Uani 1 1 d .
H21 H 0.8097 -0.1319 0.7834 0.040 Uiso 1 1 calc R
C22 C 0.86053(13) -0.21604(9) 0.91701(14) 0.0381(4) Uani 1 1 d .
H22 H 0.8142 -0.2624 0.8712 0.046 Uiso 1 1 calc R
C23 C 0.93112(13) -0.22778(9) 1.03864(14) 0.0385(4) Uani 1 1 d .
H23 H 0.9313 -0.2819 1.0741 0.046 Uiso 1 1 calc R
C25 C 0.44881(12) 0.05356(9) 0.15750(13) 0.0348(3) Uani 1 1 d .
C26 C 0.37125(12) 0.02200(9) 0.04731(13) 0.0354(4) Uani 1 1 d .
C27 C 0.32694(14) -0.06056(10) 0.04321(14) 0.0433(4) Uani 1 1 d .
H27 H 0.2743 -0.0842 -0.0302 0.052 Uiso 1 1 calc R
C28 C 0.35888(14) -0.10869(11) 0.14524(15) 0.0464(4) Uani 1 1 d .
H28 H 0.3302 -0.1658 0.1428 0.056 Uiso 1 1 calc R
C29 C 0.43294(13) -0.07200(10) 0.24995(15) 0.0418(4) Uani 1 1 d .
H29 H 0.4533 -0.1044 0.3205 0.050 Uiso 1 1 calc R
C30 C 0.33549(16) 0.07561(10) -0.06293(14) 0.0494(4) Uani 1 1 d .
H30A H 0.2845 0.0415 -0.1313 0.074 Uiso 1 1 calc R
H30B H 0.4093 0.0944 -0.0737 0.074 Uiso 1 1 calc R
H30C H 0.2894 0.1258 -0.0555 0.074 Uiso 1 1 calc R
C31 C 0.50356(15) 0.14113(10) 0.16989(10) 0.0525(5) Uani 1 1 d .
H31A H 0.5797 0.1431 0.2405 0.079 Uiso 1 1 calc R
H31B H 0.4459 0.1834 0.1773 0.079 Uiso 1 1 calc R
H31C H 0.5210 0.1543 0.1000 0.079 Uiso 1 1 calc R
H14 H 0.5777 0.0391 0.4112 0.077(6) Uiso 1 1 d RD

loop_
_atom_site_aniso_label
_atom_site_aniso_U_11
_atom_site_aniso_U_22
_atom_site_aniso_U_33
_atom_site_aniso_U_23
_atom_site_aniso_U_13
_atom_site_aniso_U_12
O14 0.0297(5) 0.0337(5) 0.0277(6) -0.0031(4) 0.0063(4) 0.0054(4)
N24 0.0342(6) 0.0488(8) 0.0271(8) -0.0015(6) 0.0063(5) 0.0031(6)
C1 0.0371(7) 0.0360(8) 0.0310(9) -0.0005(6) 0.0100(7) 0.0003(6)
C2 0.0403(8) 0.0431(9) 0.0394(10) 0.0066(7) 0.0101(7) -0.0039(7)
C3 0.0357(8) 0.0593(11) 0.0367(10) 0.0075(8) 0.0149(7) 0.0003(7)
C4 0.0331(7) 0.0521(10) 0.0275(9) 0.0019(7) 0.0095(7) 0.0058(7)
C5 0.0266(7) 0.0397(8) 0.0196(8) 0.0014(6) 0.0020(6) 0.0054(6)
C6 0.0270(6) 0.0345(8) 0.0193(8) 0.0030(6) 0.0024(6) 0.0045(6)
C7 0.0297(7) 0.0352(8) 0.0210(8) 0.0012(6) 0.0030(6) 0.0087(6)
C8 0.0419(8) 0.0435(9) 0.0275(9) -0.0011(7) 0.0078(7) 0.0142(7)
C9 0.0487(9) 0.0311(8) 0.0380(10) -0.0037(7) 0.0046(8) 0.0083(7)
C10 0.0424(8) 0.0310(8) 0.0412(10) 0.0027(7) 0.0064(7) 0.0034(7)
C11 0.0367(7) 0.0335(8) 0.0309(9) 0.0025(6) 0.0086(7) 0.0036(6)
C12 0.0282(6) 0.0302(8) 0.0211(8) 0.0004(6) 0.0013(6) 0.0049(6)
C13 0.0267(7) 0.0309(7) 0.0224(8) -0.0005(6) 0.0045(6) 0.0043(6)
C15 0.0296(7) 0.0294(7) 0.0273(9) -0.0003(6) 0.0107(6) 0.0014(6)
C16 0.0285(7) 0.0296(7) 0.0255(8) -0.0002(6) 0.0096(6) 0.0007(6)
C17 0.0267(6) 0.0316(7) 0.0214(8) -0.0002(6) 0.0085(6) 0.0015(6)
C18 0.0274(6) 0.0285(7) 0.0234(8) 0.0007(6) 0.0096(6) 0.0023(6)
C19 0.0393(8) 0.0327(8) 0.0278(9) 0.0046(6) 0.0109(7) 0.0012(6)
C20 0.0274(6) 0.0299(7) 0.0238(8) -0.0009(6) 0.0104(6) -0.0004(5)
C21 0.0341(7) 0.0364(8) 0.0268(9) -0.0035(6) 0.0083(6) -0.0047(6)
C22 0.0430(8) 0.0322(8) 0.0384(10) -0.0065(7) 0.0151(7) -0.0081(6)
C23 0.0459(8) 0.0283(8) 0.0408(10) 0.0029(7) 0.0161(8) -0.0030(6)
C25 0.0320(7) 0.0406(8) 0.0282(9) -0.0025(7) 0.0077(6) 0.0049(6)
C26 0.0328(7) 0.0418(9) 0.0272(9) -0.0043(6) 0.0068(6) 0.0056(6)
C27 0.0400(8) 0.0480(10) 0.0335(10) -0.0090(7) 0.0050(7) -0.0020(7)
C28 0.0455(9) 0.0444(9) 0.0445(11) -0.0039(8) 0.0122(8) -0.0073(8)
C29 0.0397(8) 0.0466(10) 0.0357(10) 0.0042(7) 0.0109(7) -0.0011(7)
C30 0.0537(9) 0.0523(10) 0.0314(10) 0.0004(8) 0.0049(8) 0.0064(8)
C31 0.0590(10) 0.0447(9) 0.0427(11) -0.0056(8) 0.0077(8) -0.0065(8)

loop_
_atom_type_symbol
_atom_type_description
_atom_type_scat_dispersion_real
_atom_type_scat_dispersion_imag
_atom_type_scat_source
C C 0.0033 0.0016 'International Tables Vol C Tables 4.2.6.8 and 6.1.1.4'
H H 0.0000 0.0000 'International Tables Vol C Tables 4.2.6.8 and 6.1.1.4'
N N 0.0061 0.0033 'International Tables Vol C Tables 4.2.6.8 and 6.1.1.4'
O O 0.0106 0.0060 'International Tables Vol C Tables 4.2.6.8 and 6.1.1.4'

loop_
_geom_angle_atom_site_label_1
_geom_angle_atom_site_label_2
_geom_angle_atom_site_label_3
_geom_angle
_geom_angle_site_symmetry_1
_geom_angle_site_symmetry_3
C13 O14 H14 99.2 . .
C25 N24 C29 118.38(12) . .
C6 C1 C2 118.65(14) . .
C6 C1 H1 120.7 . .
C2 C1 H1 120.7 . .
C3 C2 C1 120.76(14) . .
C3 C2 H2 119.6 . .
C1 C2 H2 119.6 . .
C2 C3 C4 120.86(15) . .
C2 C3 H3 119.6 . .
C4 C3 H3 119.6 . .
C3 C4 C5 118.76(14) . .
C3 C4 H4 120.6 . .
C5 C4 H4 120.6 . .
C4 C5 C6 120.15(13) . .
C4 C5 C7 130.92(13) . .
C6 C5 C7 108.94(12) . .
C1 C6 C5 120.82(13) . .
C1 C6 C13 128.77(13) . .
C5 C6 C13 110.41(11) . .
C8 C7 C12 120.02(13) . .
C8 C7 C5 131.23(14) . .
C12 C7 C5 108.74(12) . .
C9 C8 C7 118.61(15) . .
C9 C8 H8 120.7 . .
C7 C8 H8 120.7 . .
C10 C9 C8 121.15(14) . .
C10 C9 H9 119.4 . .
C8 C9 H9 119.4 . .
C9 C10 C11 120.61(14) . .
C9 C10 H10 119.7 . .
C11 C10 H10 119.7 . .
C12 C11 C10 118.26(14) . .
C12 C11 H11 120.9 . .
C10 C11 H11 120.9 . .
C11 C12 C7 121.34(13) . .
C11 C12 C13 128.05(13) . .
C7 C12 C13 110.61(12) . .
O14 C13 C15 108.28(10) . .
O14 C13 C6 113.00(10) . .
C15 C13 C6 111.37(10) . .
O14 C13 C12 113.38(10) . .
C15 C13 C12 109.40(10) . .
C6 C13 C12 101.30(11) . .
C16 C15 C13 173.15(13) . .
C15 C16 C17 176.51(14) . .
C18 C17 C20 120.43(12) . .
C18 C17 C16 120.37(11) . .
C20 C17 C16 119.19(11) . .
C17 C18 C20 119.93(11) . 3_757
C17 C18 C19 121.67(12) . .
C20 C18 C19 118.40(12) 3_757 .
C23 C19 C18 120.92(13) 3_757 .
C23 C19 H19 119.5 3_757 .
C18 C19 H19 119.5 . .
C17 C20 C21 121.86(13) . .
C17 C20 C18 119.64(11) . 3_757
C21 C20 C18 118.50(12) . 3_757
C22 C21 C20 121.09(14) . .
C22 C21 H21 119.5 . .
C20 C21 H21 119.5 . .
C21 C22 C23 120.47(13) . .
C21 C22 H22 119.8 . .
C23 C22 H22 119.8 . .
C19 C23 C22 120.63(13) 3_757 .
C19 C23 H23 119.7 3_757 .
C22 C23 H23 119.7 . .
N24 C25 C26 122.47(14) . .
N24 C25 C31 116.38(13) . .
C26 C25 C31 121.15(13) . .
C27 C26 C25 117.45(14) . .
C27 C26 C30 120.92(13) . .
C25 C26 C30 121.63(14) . .
C28 C27 C26 120.41(14) . .
C28 C27 H27 119.8 . .
C26 C27 H27 119.8 . .
C29 C28 C27 118.31(15) . .
C29 C28 H28 120.8 . .
C27 C28 H28 120.8 . .
N24 C29 C28 122.95(15) . .
N24 C29 H29 118.5 . .
C28 C29 H29 118.5 . .
C26 C30 H30A 109.5 . .
C26 C30 H30B 109.5 . .
H30A C30 H30B 109.5 . .
C26 C30 H30C 109.5 . .
H30A C30 H30C 109.5 . .
H30B C30 H30C 109.5 . .
C25 C31 H31A 109.5 . .
C25 C31 H31B 109.5 . .
H31A C31 H31B 109.5 . .
C25 C31 H31C 109.5 . .
H31A C31 H31C 109.5 . .
H31B C31 H31C 109.5 . .

loop_
_geom_bond_atom_site_label_1
_geom_bond_atom_site_label_2
_geom_bond_distance
_geom_bond_site_symmetry_2
O14 C13 1.4270(15) .
O14 H14 0.9593 .
N24 C25 1.3424(18) .
N24 C29 1.3461(19) .
C1 C6 1.3786(19) .
C1 C2 1.392(2) .
C1 H1 0.9500 .
C2 C3 1.381(2) .
C2 H2 0.9500 .
C3 C4 1.386(2) .
C3 H3 0.9500 .
C4 C5 1.390(2) .
C4 H4 0.9500 .
C5 C6 1.3992(19) .
C5 C7 1.4678(19) .
C6 C13 1.5315(19) .
C7 C8 1.3902(19) .
C7 C12 1.3958(19) .
C8 C9 1.387(2) .
C8 H8 0.9500 .
C9 C10 1.383(2) .
C9 H9 0.9500 .
C10 C11 1.394(2) .
C10 H10 0.9500 .
C11 C12 1.3820(19) .
C11 H11 0.9500 .
C12 C13 1.5341(18) .
C13 C15 1.4730(19) .
C15 C16 1.2002(18) .
C16 C17 1.4326(19) .
C17 C18 1.4133(18) .
C17 C20 1.4154(18) .
C18 C20 1.4297(18) 3_757
C18 C19 1.4318(18) .
C19 C23 1.355(2) 3_757
C19 H19 0.9500 .
C20 C21 1.4259(18) .
C20 C18 1.4298(18) 3_757
C21 C22 1.357(2) .
C21 H21 0.9500 .
C22 C23 1.412(2) .
C22 H22 0.9500 .
C23 C19 1.355(2) 3_757
C23 H23 0.9500 .
C25 C26 1.398(2) .
C25 C31 1.495(2) .
C26 C27 1.385(2) .
C26 C30 1.506(2) .
C27 C28 1.382(2) .
C27 H27 0.9500 .
C28 C29 1.370(2) .
C28 H28 0.9500 .
C29 H29 0.9500 .
C30 H30A 0.9800 .
C30 H30B 0.9800 .
C30 H30C 0.9800 .
C31 H31A 0.9800 .
C31 H31B 0.9800 .
C31 H31C 0.9800 .

loop_
_geom_hbond_atom_site_label_D
_geom_hbond_atom_site_label_H
_geom_hbond_atom_site_label_A
_geom_hbond_distance_DH
_geom_hbond_distance_HA
_geom_hbond_distance_DA
_geom_hbond_angle_DHA
O14 H14 N24 0.96 1.86 2.8111(12) 169.4
